data_4066738
loop_
_publ_author_name
'Tsurugi, Hayato'
'Fujita, Shingo'
'Choi, Gyeongshin'
'Yamagata, Tsuneaki'
'Ito, Syoji'
'Miyasaka, Hiroshi'
'Mashima, Kazushi'

_publ_section_title
;
 Carboxylate Ligand-Induced Intramolecular C&#x2212;H Bond Activation of
 Iridium Complexes withN-Phenylperimidine-Based Carbene Ligands
;
_journal_issue 18
_journal_name_full Organometallics
_journal_page_first 4120
_journal_paper_doi 10.1021/om100604u
_journal_volume 29
_journal_year 2010
_chemical_formula_moiety 'C28 H30 I Ir N2'
_chemical_formula_sum 'C28 H30 I Ir N2'
_chemical_formula_weight 713.64
_chemical_name_common 3b
_chemical_name_systematic
; 
 ? 
;
_space_group_IT_number 14
_symmetry_cell_setting monoclinic
_symmetry_Int_Tables_number 14
_symmetry_space_group_name_Hall '-P 2ybc'
_symmetry_space_group_name_H-M 'P 1 21/c 1'
_atom_sites_solution_hydrogens geom
_atom_sites_solution_primary direct
_atom_sites_solution_secondary difmap
_audit_creation_method SHELXL-97
_cell_angle_alpha 90.00
_cell_angle_beta 106.8830(10)
_cell_angle_gamma 90.00
_cell_formula_units_Z 4
_cell_length_a 10.38686(19)
_cell_length_b 15.7892(3)
_cell_length_c 15.4226(3)
_cell_measurement_reflns_used 35657
_cell_measurement_temperature 113(2)
_cell_measurement_theta_max 27.4
_cell_measurement_theta_min 3.0
_cell_volume 2420.30(8)
_computing_cell_refinement PROCESS-AUTO
_computing_data_collection PROCESS-AUTO
_computing_data_reduction CrystalStructure
_computing_molecular_graphics ORTEP-III
_computing_publication_material 'CrystalStructure 3.8'
_computing_structure_refinement SHELXL
_computing_structure_solution SIR92
_diffrn_ambient_temperature 113(2)
_diffrn_detector_area_resol_mean 10.00
_diffrn_measured_fraction_theta_full 0.997
_diffrn_measured_fraction_theta_max 0.997
_diffrn_measurement_device_type 'Rigaku RAXIS-RAPID'
_diffrn_measurement_method \w
_diffrn_radiation_monochromator graphite
_diffrn_radiation_source 'fine-focus sealed tube'
_diffrn_radiation_type MoK\a
_diffrn_radiation_wavelength 0.71075
_diffrn_reflns_av_R_equivalents 0.0527
_diffrn_reflns_av_sigmaI/netI 0.0283
_diffrn_reflns_limit_h_max 11
_diffrn_reflns_limit_h_min -13
_diffrn_reflns_limit_k_max 20
_diffrn_reflns_limit_k_min -20
_diffrn_reflns_limit_l_max 19
_diffrn_reflns_limit_l_min -19
_diffrn_reflns_number 37283
_diffrn_reflns_theta_full 27.44
_diffrn_reflns_theta_max 27.44
_diffrn_reflns_theta_min 3.05
_exptl_absorpt_coefficient_mu 6.827
_exptl_absorpt_correction_T_max 0.129
_exptl_absorpt_correction_T_min 0.091
_exptl_absorpt_correction_type multi-scan
_exptl_absorpt_process_details
;
    Higashi, T. (1995). Program for Absorption Correction.
    Rigaku Corporation, Tokyo, Japan.
;
_exptl_crystal_colour yellow
_exptl_crystal_density_diffrn 1.958
_exptl_crystal_density_method 'not measured'
_exptl_crystal_description block
_exptl_crystal_F_000 1368
_exptl_crystal_size_max 0.50
_exptl_crystal_size_mid 0.50
_exptl_crystal_size_min 0.30
_refine_diff_density_max 0.975
_refine_diff_density_min -0.939
_refine_diff_density_rms 0.123
_refine_ls_extinction_method none
_refine_ls_goodness_of_fit_ref 1.106
_refine_ls_hydrogen_treatment constr
_refine_ls_matrix_type full
_refine_ls_number_parameters 291
_refine_ls_number_reflns 5498
_refine_ls_number_restraints 0
_refine_ls_restrained_S_all 1.106
_refine_ls_R_factor_all 0.0204
_refine_ls_R_factor_gt 0.0200
_refine_ls_shift/su_max 0.001
_refine_ls_shift/su_mean 0.000
_refine_ls_structure_factor_coef Fsqd
_refine_ls_weighting_details 'calc w=1/[\s^2^(Fo^2^)+(0.0000P)^2^+6.5532P] where P=(Fo^2^+2Fc^2^)/3'
_refine_ls_weighting_scheme calc
_refine_ls_wR_factor_gt 0.0468
_refine_ls_wR_factor_ref 0.0470
_reflns_number_gt 5458
_reflns_number_total 5498
_reflns_threshold_expression >2sigma(I)
_cod_data_source_file om100604u_si_001.cif
_cod_data_source_block complex3b
_cod_database_code 4066738

loop_
_symmetry_equiv_pos_as_xyz
'x, y, z'
'-x, y+1/2, -z+1/2'
'-x, -y, -z'
'x, -y-1/2, z-1/2'

loop_
_atom_site_label
_atom_site_type_symbol
_atom_site_fract_x
_atom_site_fract_y
_atom_site_fract_z
_atom_site_U_iso_or_equiv
_atom_site_adp_type
_atom_site_occupancy
_atom_site_symmetry_multiplicity
_atom_site_calc_flag
_atom_site_refinement_flags
Ir1 Ir 0.321140(10) 0.051785(6) 0.248393(7) 0.00969(4) Uani 1 1 d .
I1 I 0.351588(19) 0.206986(11) 0.322660(13) 0.01704(5) Uani 1 1 d .
N1 N 0.0277(2) 0.08036(14) 0.18229(16) 0.0133(5) Uani 1 1 d .
N2 N 0.1377(2) 0.13892(14) 0.08518(16) 0.0116(4) Uani 1 1 d .
C1 C 0.1453(3) 0.09359(16) 0.16125(19) 0.0112(5) Uani 1 1 d .
C2 C -0.0962(3) 0.11916(17) 0.13690(19) 0.0136(5) Uani 1 1 d .
C3 C -0.2088(3) 0.11266(18) 0.1670(2) 0.0184(6) Uani 1 1 d .
H1 H -0.2046 0.0823 0.2210 0.022 Uiso 1 1 calc R
C4 C -0.3299(3) 0.15138(19) 0.1172(2) 0.0210(6) Uani 1 1 d .
H2 H -0.4070 0.1472 0.1383 0.025 Uiso 1 1 calc R
C5 C -0.3383(3) 0.19490(19) 0.0390(2) 0.0212(6) Uani 1 1 d .
H3 H -0.4217 0.2192 0.0057 0.025 Uiso 1 1 calc R
C6 C -0.2241(3) 0.20419(17) 0.0071(2) 0.0166(6) Uani 1 1 d .
C7 C -0.2279(3) 0.24855(18) -0.0734(2) 0.0202(6) Uani 1 1 d .
H4 H -0.3090 0.2747 -0.1080 0.024 Uiso 1 1 calc R
C8 C -0.1145(3) 0.25369(18) -0.1012(2) 0.0201(6) Uani 1 1 d .
H5 H -0.1186 0.2831 -0.1557 0.024 Uiso 1 1 calc R
C9 C 0.0081(3) 0.21690(18) -0.0517(2) 0.0173(6) Uani 1 1 d .
H6 H 0.0849 0.2213 -0.0730 0.021 Uiso 1 1 calc R
C10 C 0.0164(3) 0.17405(17) 0.02837(19) 0.0135(5) Uani 1 1 d .
C11 C -0.1012(3) 0.16579(16) 0.05730(19) 0.0135(5) Uani 1 1 d .
C12 C 0.0300(3) 0.02461(18) 0.2577(2) 0.0154(6) Uani 1 1 d .
C13 C 0.0811(3) 0.05328(19) 0.3462(2) 0.0190(6) Uani 1 1 d .
H11 H 0.1138 0.1095 0.3583 0.023 Uiso 1 1 calc R
C14 C 0.0834(4) -0.0025(2) 0.4171(2) 0.0295(7) Uani 1 1 d .
H10 H 0.1202 0.0153 0.4781 0.035 Uiso 1 1 calc R
C15 C 0.0322(4) -0.0838(2) 0.3984(3) 0.0315(8) Uani 1 1 d .
H9 H 0.0342 -0.1215 0.4468 0.038 Uiso 1 1 calc R
C16 C -0.0215(4) -0.1102(2) 0.3105(3) 0.0285(8) Uani 1 1 d .
H8 H -0.0573 -0.1658 0.2983 0.034 Uiso 1 1 calc R
C17 C -0.0236(3) -0.05594(19) 0.2390(2) 0.0229(7) Uani 1 1 d .
H7 H -0.0614 -0.0739 0.1781 0.027 Uiso 1 1 calc R
C18 C 0.2689(3) 0.15659(17) 0.06615(19) 0.0130(5) Uani 1 1 d .
H12 H 0.3391 0.1306 0.1179 0.016 Uiso 1 1 calc R
C19 C 0.2835(3) 0.11174(19) -0.0185(2) 0.0185(6) Uani 1 1 d .
H13 H 0.2370 0.1445 -0.0724 0.022 Uiso 1 1 calc R
H14 H 0.2437 0.0551 -0.0225 0.022 Uiso 1 1 calc R
H15 H 0.3790 0.1069 -0.0146 0.022 Uiso 1 1 calc R
C20 C 0.3020(3) 0.25092(18) 0.0708(2) 0.0183(6) Uani 1 1 d .
H16 H 0.3998 0.2585 0.0903 0.022 Uiso 1 1 calc R
H17 H 0.2630 0.2785 0.1142 0.022 Uiso 1 1 calc R
H18 H 0.2644 0.2763 0.0107 0.022 Uiso 1 1 calc R
C21 C 0.4494(3) -0.00287(19) 0.3729(2) 0.0196(6) Uani 1 1 d .
H19 H 0.4621 0.0343 0.4272 0.023 Uiso 1 1 calc R
C22 C 0.5318(3) 0.01779(19) 0.3197(2) 0.0221(6) Uani 1 1 d .
H20 H 0.5922 0.0673 0.3421 0.027 Uiso 1 1 calc R
C23 C 0.5876(3) -0.0472(2) 0.2673(3) 0.0289(8) Uani 1 1 d .
H21 H 0.5933 -0.1029 0.2976 0.035 Uiso 1 1 calc R
H22 H 0.6797 -0.0304 0.2680 0.035 Uiso 1 1 calc R
C24 C 0.4998(4) -0.05541(19) 0.1690(3) 0.0286(8) Uani 1 1 d .
H23 H 0.5292 -0.0131 0.1314 0.034 Uiso 1 1 calc R
H24 H 0.5129 -0.1124 0.1461 0.034 Uiso 1 1 calc R
C25 C 0.3524(3) -0.04257(17) 0.1591(2) 0.0186(6) Uani 1 1 d .
H25 H 0.2960 -0.0349 0.0949 0.022 Uiso 1 1 calc R
C26 C 0.2819(3) -0.07858(17) 0.2161(2) 0.0162(6) Uani 1 1 d .
H26 H 0.1852 -0.0910 0.1844 0.019 Uiso 1 1 calc R
C27 C 0.3441(3) -0.13878(18) 0.2947(2) 0.0189(6) Uani 1 1 d .
H27 H 0.4176 -0.1711 0.2812 0.023 Uiso 1 1 calc R
H28 H 0.2750 -0.1797 0.3006 0.023 Uiso 1 1 calc R
C28 C 0.4003(3) -0.09163(19) 0.3850(2) 0.0204(6) Uani 1 1 d .
H29 H 0.3293 -0.0878 0.4160 0.025 Uiso 1 1 calc R
H30 H 0.4759 -0.1246 0.4245 0.025 Uiso 1 1 calc R

loop_
_atom_site_aniso_label
_atom_site_aniso_U_11
_atom_site_aniso_U_22
_atom_site_aniso_U_33
_atom_site_aniso_U_23
_atom_site_aniso_U_13
_atom_site_aniso_U_12
Ir1 0.01005(6) 0.00925(6) 0.00860(6) -0.00059(3) 0.00087(4) 0.00098(3)
I1 0.02208(10) 0.01290(9) 0.01424(10) -0.00491(7) 0.00226(8) -0.00250(7)
N1 0.0117(11) 0.0127(11) 0.0146(12) 0.0035(9) 0.0023(9) -0.0001(9)
N2 0.0113(11) 0.0123(10) 0.0104(11) 0.0005(9) 0.0016(9) -0.0008(8)
C1 0.0129(13) 0.0079(11) 0.0119(12) -0.0029(10) 0.0022(10) -0.0024(9)
C2 0.0120(13) 0.0111(12) 0.0151(14) -0.0014(10) -0.0005(11) -0.0008(10)
C3 0.0152(14) 0.0169(13) 0.0230(15) 0.0005(12) 0.0056(12) -0.0024(11)
C4 0.0154(14) 0.0183(14) 0.0295(17) -0.0038(13) 0.0069(13) 0.0002(11)
C5 0.0135(14) 0.0181(14) 0.0276(17) -0.0042(12) -0.0008(12) 0.0014(11)
C6 0.0155(14) 0.0124(12) 0.0171(14) -0.0042(11) -0.0028(11) 0.0013(10)
C7 0.0200(15) 0.0150(13) 0.0182(15) -0.0002(11) -0.0060(12) 0.0049(11)
C8 0.0277(16) 0.0148(13) 0.0133(14) 0.0028(11) -0.0014(12) 0.0007(12)
C9 0.0217(15) 0.0151(13) 0.0137(14) 0.0018(11) 0.0029(12) 0.0005(11)
C10 0.0145(13) 0.0110(12) 0.0127(13) -0.0003(10) 0.0002(11) 0.0000(10)
C11 0.0132(13) 0.0098(12) 0.0151(13) -0.0014(10) 0.0002(11) -0.0010(10)
C12 0.0168(14) 0.0133(12) 0.0181(14) 0.0053(11) 0.0081(12) 0.0012(11)
C13 0.0199(15) 0.0250(15) 0.0153(15) 0.0022(11) 0.0100(12) 0.0013(11)
C14 0.0310(18) 0.043(2) 0.0184(16) 0.0057(15) 0.0134(14) 0.0042(15)
C15 0.0319(19) 0.0359(19) 0.034(2) 0.0217(16) 0.0205(16) 0.0084(15)
C16 0.0266(17) 0.0208(15) 0.042(2) 0.0116(15) 0.0152(16) -0.0010(13)
C17 0.0199(16) 0.0201(15) 0.0272(18) 0.0025(12) 0.0043(14) -0.0037(12)
C18 0.0125(13) 0.0152(13) 0.0111(13) 0.0018(10) 0.0033(10) -0.0009(10)
C19 0.0245(15) 0.0188(14) 0.0133(14) 0.0016(11) 0.0072(12) 0.0010(12)
C20 0.0213(15) 0.0170(13) 0.0164(14) -0.0003(11) 0.0052(12) -0.0069(11)
C21 0.0179(14) 0.0198(14) 0.0139(14) 0.0012(11) -0.0067(11) 0.0050(11)
C22 0.0143(14) 0.0184(14) 0.0283(17) 0.0033(13) -0.0024(13) 0.0028(11)
C23 0.0187(16) 0.0237(16) 0.049(2) 0.0106(15) 0.0169(16) 0.0080(12)
C24 0.042(2) 0.0159(14) 0.039(2) 0.0044(13) 0.0304(18) 0.0092(13)
C25 0.0324(17) 0.0110(12) 0.0136(14) -0.0023(10) 0.0088(13) 0.0053(11)
C26 0.0211(14) 0.0092(12) 0.0173(14) -0.0021(11) 0.0040(12) 0.0011(11)
C27 0.0246(16) 0.0136(13) 0.0181(15) 0.0003(11) 0.0057(12) 0.0013(11)
C28 0.0258(16) 0.0191(14) 0.0162(15) 0.0065(12) 0.0056(12) 0.0058(12)

loop_
_atom_type_symbol
_atom_type_description
_atom_type_scat_dispersion_real
_atom_type_scat_dispersion_imag
_atom_type_scat_source
Ir Ir -1.4442 7.9887 'International Tables Vol C Tables 4.2.6.8 and 6.1.1.4'
C C 0.0033 0.0016 'International Tables Vol C Tables 4.2.6.8 and 6.1.1.4'
H H 0.0000 0.0000 'International Tables Vol C Tables 4.2.6.8 and 6.1.1.4'
N N 0.0061 0.0033 'International Tables Vol C Tables 4.2.6.8 and 6.1.1.4'
I I -0.4742 1.8119 'International Tables Vol C Tables 4.2.6.8 and 6.1.1.4'

loop_
_geom_angle_atom_site_label_1
_geom_angle_atom_site_label_2
_geom_angle_atom_site_label_3
_geom_angle
C1 Ir1 C25 94.37(11)
C1 Ir1 C26 94.87(11)
C25 Ir1 C26 39.00(12)
C1 Ir1 C21 156.03(12)
C25 Ir1 C21 97.18(12)
C26 Ir1 C21 81.33(12)
C1 Ir1 C22 167.11(12)
C25 Ir1 C22 80.57(13)
C26 Ir1 C22 88.64(11)
C21 Ir1 C22 36.83(12)
C1 Ir1 I1 87.57(7)
C25 Ir1 I1 153.98(9)
C26 Ir1 I1 166.67(8)
C21 Ir1 I1 91.11(8)
C22 Ir1 I1 91.86(8)
C1 N1 C2 124.3(2)
C1 N1 C12 118.3(2)
C2 N1 C12 117.4(2)
C1 N2 C10 123.9(2)
C1 N2 C18 116.0(2)
C10 N2 C18 119.9(2)
N2 C1 N1 117.0(2)
N2 C1 Ir1 123.88(19)
N1 C1 Ir1 119.02(19)
C3 C2 N1 122.6(3)
C3 C2 C11 120.5(3)
N1 C2 C11 116.9(2)
C2 C3 C4 119.5(3)
C5 C4 C3 121.1(3)
C4 C5 C6 120.8(3)
C7 C6 C5 122.8(3)
C7 C6 C11 118.7(3)
C5 C6 C11 118.4(3)
C8 C7 C6 119.8(3)
C7 C8 C9 122.1(3)
C10 C9 C8 119.8(3)
C9 C10 N2 123.6(3)
C9 C10 C11 119.1(3)
N2 C10 C11 117.3(2)
C2 C11 C6 119.6(3)
C2 C11 C10 119.9(2)
C6 C11 C10 120.5(3)
C13 C12 C17 121.4(3)
C13 C12 N1 120.1(3)
C17 C12 N1 118.5(3)
C12 C13 C14 118.5(3)
C15 C14 C13 120.1(3)
C16 C15 C14 120.4(3)
C15 C16 C17 120.3(3)
C12 C17 C16 119.2(3)
N2 C18 C20 112.2(2)
N2 C18 C19 113.6(2)
C20 C18 C19 114.5(2)
C22 C21 C28 125.2(3)
C22 C21 Ir1 73.06(18)
C28 C21 Ir1 109.46(19)
C21 C22 C23 123.5(3)
C21 C22 Ir1 70.12(17)
C23 C22 Ir1 112.0(2)
C22 C23 C24 112.0(3)
C25 C24 C23 112.6(3)
C26 C25 C24 125.2(3)
C26 C25 Ir1 70.96(16)
C24 C25 Ir1 111.8(2)
C25 C26 C27 124.5(3)
C25 C26 Ir1 70.04(16)
C27 C26 Ir1 114.06(19)
C26 C27 C28 112.3(2)
C21 C28 C27 112.8(2)

loop_
_geom_bond_atom_site_label_1
_geom_bond_atom_site_label_2
_geom_bond_distance
Ir1 C1 2.038(3)
Ir1 C25 2.117(3)
Ir1 C26 2.129(3)
Ir1 C21 2.173(3)
Ir1 C22 2.210(3)
Ir1 I1 2.6845(2)
N1 C1 1.368(3)
N1 C2 1.414(4)
N1 C12 1.454(4)
N2 C1 1.357(3)
N2 C10 1.421(4)
N2 C18 1.501(3)
C2 C3 1.383(4)
C2 C11 1.419(4)
C3 C4 1.408(4)
C4 C5 1.369(5)
C5 C6 1.418(4)
C6 C7 1.416(4)
C6 C11 1.422(4)
C7 C8 1.369(5)
C8 C9 1.405(4)
C9 C10 1.389(4)
C10 C11 1.423(4)
C12 C13 1.388(4)
C12 C17 1.385(4)
C13 C14 1.399(4)
C14 C15 1.388(6)
C15 C16 1.373(5)
C16 C17 1.391(5)
C18 C20 1.526(4)
C18 C19 1.530(4)
C21 C22 1.385(5)
C21 C28 1.521(4)
C22 C23 1.521(5)
C23 C24 1.531(6)
C24 C25 1.507(5)
C25 C26 1.417(4)
C26 C27 1.528(4)
C27 C28 1.537(4)
